data_7135902
loop_
_publ_author_name
'Sch&#xfc;tz, Vivien'
'Kroth, Jonas'
'Handrup, Kathrin'
'Klopf, Jonas'
'Friedrich, Alexandra'
'Helten, Holger'

_publ_section_title
;
 Incorporation of ferrocene moieties into the backbone of BCN hybrid
 polymers <i>via</i> 1,3-linkage.
;
_journal_issue 35
_journal_name_full 'Chemical communications (Cambridge, England)'
_journal_page_first 8964
_journal_page_last 8968
_journal_paper_doi 10.1039/d6cc01471b
_journal_volume 62
_journal_year 2026
_chemical_formula_moiety 'C60 H70 B2 Fe2 N2'
_chemical_formula_sum 'C60 H70 B2 Fe2 N2'
_chemical_formula_weight 952.50
_space_group_crystal_system monoclinic
_space_group_IT_number 14
_space_group_name_Hall '-P 2ybc'
_space_group_name_H-M_alt 'P 1 21/c 1'
_atom_sites_solution_hydrogens geom
_atom_sites_solution_primary dual
_atom_sites_solution_secondary difmap
_audit_creation_date 2025-09-15
_audit_creation_method 'CIF-fill 1.5p (K.Radacki, 2005-25)'
_audit_update_record
;
2026-01-29 deposited with the CCDC.	2026-04-10 downloaded from the CCDC.
;
_cell_angle_alpha 90
_cell_angle_beta 96.425(15)
_cell_angle_gamma 90
_cell_formula_units_Z 2
_cell_length_a 9.0915(14)
_cell_length_b 13.861(3)
_cell_length_c 20.005(4)
_cell_measurement_reflns_used 9970
_cell_measurement_temperature 111(2)
_cell_measurement_theta_max 26.25
_cell_measurement_theta_min 2.25
_cell_volume 2505.1(8)
_computing_cell_refinement 'Saint+ ver. 8.40B (Bruker AXS)'
_computing_data_collection 'BIS 6.2.14 / APEX4 ver. 2021.10 (Bruker AXS)'
_computing_data_reduction 'Saint+ ver. 8.40B (Bruker AXS)'
_computing_molecular_graphics 'ShelXLe (Huebschle et all, 2011)'
_computing_publication_material 'SHELXL-2019/1 (Sheldrick, 2019)'
_computing_structure_refinement 'SHELXL-2019/1 (Sheldrick, 2019)'
_computing_structure_solution 'SHELXT 2018/2 (Sheldrick, 2018)''
_diffrn_ambient_environment N~2~
_diffrn_ambient_temperature 111(2)
_diffrn_detector CPA
_diffrn_detector_area_resol_mean 7.5
_diffrn_detector_type 'Photon II'
_diffrn_measured_fraction_theta_full 1.000
_diffrn_measured_fraction_theta_max 0.998
_diffrn_measurement_device 'four-circle diffractometer'
_diffrn_measurement_device_type 'Bruker D8-Quest'
_diffrn_measurement_method '\f and \w scans'
_diffrn_orient_matrix_type
;
 Sparks R.A., Computational Crystallography p1-18 (Clarendon Press, 1982)
;
_diffrn_orient_matrix_UB_11 -0.0528010
_diffrn_orient_matrix_UB_12 0.0270053
_diffrn_orient_matrix_UB_13 -0.0424357
_diffrn_orient_matrix_UB_21 -0.0607951
_diffrn_orient_matrix_UB_22 -0.0601198
_diffrn_orient_matrix_UB_23 -0.0062290
_diffrn_orient_matrix_UB_31 -0.0759458
_diffrn_orient_matrix_UB_32 0.0293510
_diffrn_orient_matrix_UB_33 0.0262853
_diffrn_radiation_monochromator 'multi-layer mirror'
_diffrn_radiation_probe x-ray
_diffrn_radiation_type MoK\a
_diffrn_radiation_wavelength 0.71073
_diffrn_radiation_xray_symbol K-L~2,3~
_diffrn_reflns_av_R_equivalents 0.1007
_diffrn_reflns_av_unetI/netI 0.0444
_diffrn_reflns_Laue_measured_fraction_full 1.000
_diffrn_reflns_Laue_measured_fraction_max 0.998
_diffrn_reflns_limit_h_max 11
_diffrn_reflns_limit_h_min -11
_diffrn_reflns_limit_k_max 17
_diffrn_reflns_limit_k_min -17
_diffrn_reflns_limit_l_max 25
_diffrn_reflns_limit_l_min -25
_diffrn_reflns_number 47857
_diffrn_reflns_point_group_measured_fraction_full 1.000
_diffrn_reflns_point_group_measured_fraction_max 0.998
_diffrn_reflns_theta_full 26.000
_diffrn_reflns_theta_max 26.402
_diffrn_reflns_theta_min 2.049
_diffrn_source 'micro-focus sealed X-ray tube'
_diffrn_source_type 'Incoatec ImS 2.0'
_diffrn_standards_number 0
_exptl_absorpt_coefficient_mu 0.620
_exptl_absorpt_correction_T_max 0.7335
_exptl_absorpt_correction_T_min 0.6424
_exptl_absorpt_correction_type multi-scan
_exptl_absorpt_process_details 'SADABS 2016/2 (Bruker AXS)'
_exptl_crystal_colour orange
_exptl_crystal_density_diffrn 1.263
_exptl_crystal_description block
_exptl_crystal_F_000 1012
_exptl_crystal_preparation
;
 Crystals were grown at 25 \%C from saturated solution in hexane. For data 
 collection the crystal was immersed in a film of perfluoropolyether oil, 
 mounted on a polyimide loop and transferred to stream of cold nitrogen 
 (Oxford Cryostream 800).
;
_exptl_crystal_size_max 0.391
_exptl_crystal_size_mid 0.253
_exptl_crystal_size_min 0.174
_refine_diff_density_max 0.328
_refine_diff_density_min -0.319
_refine_diff_density_rms 0.058
_refine_ls_extinction_method none
_refine_ls_goodness_of_fit_ref 1.077
_refine_ls_hydrogen_treatment constr
_refine_ls_matrix_type full
_refine_ls_number_parameters 306
_refine_ls_number_reflns 5135
_refine_ls_number_restraints 0
_refine_ls_restrained_S_all 1.077
_refine_ls_R_factor_all 0.0665
_refine_ls_R_factor_gt 0.0494
_refine_ls_shift/su_max 0.000
_refine_ls_shift/su_mean 0.000
_refine_ls_structure_factor_coef Fsqd
_refine_ls_weighting_details
;
 w=1/[\s^2^(Fo^2^)+(0.0357P)^2^+2.5744P] where P=(Fo^2^+2Fc^2^)/3
;
_refine_ls_weighting_scheme calc
_refine_ls_wR_factor_gt 0.1073
_refine_ls_wR_factor_ref 0.1148
_reflns_Friedel_coverage 0.000
_reflns_number_gt 4117
_reflns_number_total 5135
_reflns_threshold_expression 'I > 2\s(I)'
_cod_data_source_file d6cc01471b6.cif
_cod_data_source_block ViZe012_1_0m_a
_cod_original_cell_volume 2505.0(9)
_cod_original_sg_symbol_H-M 'P 21/c'
_cod_database_code 7135902
_shelx_shelxl_version_number 2019/1
_shelx_space_group_comment
;
 The symmetry employed for this shelxl refinement is uniquely defined by the 
 following loop, which should always be used as a source of symmetry 
 information in preference to the above space-group names. They are only 
 intended as comments.
;
_exptl_absorpt_special_details
;
 Incident beam scaling, empirical absorption correction using spherical 
 harmonics, and outlier rejection was employed as implemented in SADABS. 
 Additional spherical absorption correction with mu*r value set to 0.2 was 
 applied.
;
_shelx_estimated_absorpt_t_min 0.794
_shelx_estimated_absorpt_t_max 0.900

loop_
_space_group_symop_operation_xyz
'x, y, z'
'-x, y+1/2, -z+1/2'
'-x, -y, -z'
'x, -y-1/2, z-1/2'

loop_
_atom_site_label
_atom_site_type_symbol
_atom_site_fract_x
_atom_site_fract_y
_atom_site_fract_z
_atom_site_U_iso_or_equiv
_atom_site_adp_type
_atom_site_occupancy
_atom_site_site_symmetry_order
_atom_site_calc_flag
_atom_site_refinement_flags_posn
_atom_site_refinement_flags_adp
_atom_site_refinement_flags_occupancy
_atom_site_disorder_assembly
_atom_site_disorder_group
C1_1 C 0.6902(3) 0.8668(2) 0.74350(13) 0.0340(6) Uani 1 1 d . . . . .
C2_1 C 0.7645(3) 0.7957(2) 0.78571(13) 0.0384(7) Uani 1 1 d . . . . .
C3_1 C 0.9212(3) 0.8054(3) 0.78052(15) 0.0454(8) Uani 1 1 d . . . . .
C4_1 C 0.9404(3) 0.8810(3) 0.73455(16) 0.0450(8) Uani 1 1 d . . . . .
C5_1 C 0.7974(3) 0.9192(2) 0.71088(15) 0.0377(7) Uani 1 1 d . . . . .
C6_1 C 0.5279(3) 0.8915(2) 0.73988(16) 0.0402(7) Uani 1 1 d . . . . .
H6A_1 H 0.473824 0.836717 0.756219 0.060 Uiso 1 1 calc R U . . .
H6B_1 H 0.489474 0.905512 0.693158 0.060 Uiso 1 1 calc R U . . .
H6C_1 H 0.514992 0.948159 0.767898 0.060 Uiso 1 1 calc R U . . .
C7_1 C 0.6952(4) 0.7251(3) 0.82966(16) 0.0532(8) Uani 1 1 d . . . . .
H7A_1 H 0.698188 0.751360 0.875267 0.080 Uiso 1 1 calc R U . . .
H7B_1 H 0.749947 0.664087 0.831029 0.080 Uiso 1 1 calc R U . . .
H7C_1 H 0.592078 0.713693 0.811372 0.080 Uiso 1 1 calc R U . . .
C8_1 C 1.0420(4) 0.7473(3) 0.81867(18) 0.0694(12) Uani 1 1 d . . . . .
H8A_1 H 1.124027 0.739647 0.791227 0.104 Uiso 1 1 calc R U . . .
H8B_1 H 1.003574 0.683687 0.829114 0.104 Uiso 1 1 calc R U . . .
H8C_1 H 1.077356 0.780733 0.860583 0.104 Uiso 1 1 calc R U . . .
C9_1 C 1.0861(4) 0.9180(3) 0.7143(2) 0.0658(11) Uani 1 1 d . . . . .
H9A_1 H 1.123266 0.970009 0.744821 0.099 Uiso 1 1 calc R U . . .
H9B_1 H 1.070907 0.942520 0.668146 0.099 Uiso 1 1 calc R U . . .
H9C_1 H 1.158353 0.865218 0.716993 0.099 Uiso 1 1 calc R U . . .
C10_1 C 0.7665(4) 1.0013(2) 0.66242(17) 0.0499(8) Uani 1 1 d . . . . .
H10A_1 H 0.789707 1.062512 0.685767 0.075 Uiso 1 1 calc R U . . .
H10B_1 H 0.661697 1.000538 0.644419 0.075 Uiso 1 1 calc R U . . .
H10C_1 H 0.827815 0.994463 0.625412 0.075 Uiso 1 1 calc R U . . .
C1_2 C 0.6821(3) 0.71316(19) 0.60681(12) 0.0290(6) Uani 1 1 d . . . . .
C2_2 C 0.7408(3) 0.6402(2) 0.65358(13) 0.0331(6) Uani 1 1 d . . . . .
H2_2 H 0.683565 0.595396 0.675686 0.040 Uiso 1 1 calc R U . . .
C3_2 C 0.8968(3) 0.6456(2) 0.66138(14) 0.0367(7) Uani 1 1 d . . . . .
H3_2 H 0.961913 0.605289 0.689377 0.044 Uiso 1 1 calc R U . . .
C4_2 C 0.9395(3) 0.7219(2) 0.62010(13) 0.0359(6) Uani 1 1 d . . . . .
H4_2 H 1.038019 0.741307 0.615309 0.043 Uiso 1 1 calc R U . . .
C5_2 C 0.8075(3) 0.7639(2) 0.58719(13) 0.0327(6) Uani 1 1 d . . . . .
H5_2 H 0.803538 0.817004 0.557052 0.039 Uiso 1 1 calc R U . . .
Fe1_3 Fe 0.81048(4) 0.77509(3) 0.68853(2) 0.03042(12) Uani 1 1 d . . . . .
N1_3 N 0.4796(2) 0.82930(16) 0.56338(11) 0.0321(5) Uani 1 1 d . . . . .
H1_3 H 0.556298 0.868396 0.566847 0.038 Uiso 1 1 calc R U . . .
B1_3 B 0.5164(3) 0.7322(2) 0.57939(14) 0.0293(6) Uani 1 1 d . . . . .
C1_4 C 0.4038(3) 0.64550(18) 0.56878(13) 0.0280(5) Uani 1 1 d . . . . .
C2_4 C 0.3745(3) 0.60058(19) 0.50575(13) 0.0289(6) Uani 1 1 d . . . . .
C3_4 C 0.2793(3) 0.5224(2) 0.49768(14) 0.0330(6) Uani 1 1 d . . . . .
H3_4 H 0.260628 0.492982 0.454674 0.040 Uiso 1 1 calc R U . . .
C4_4 C 0.2101(3) 0.4857(2) 0.55117(15) 0.0346(6) Uani 1 1 d . . . . .
C5_4 C 0.2388(3) 0.5300(2) 0.61307(14) 0.0334(6) Uani 1 1 d . . . . .
H5_4 H 0.192499 0.506144 0.650020 0.040 Uiso 1 1 calc R U . . .
C6_4 C 0.3335(3) 0.6087(2) 0.62269(13) 0.0315(6) Uani 1 1 d . . . . .
C7_4 C 0.3565(4) 0.6568(2) 0.69053(15) 0.0439(7) Uani 1 1 d . . . . .
H7A_4 H 0.289819 0.712298 0.691057 0.066 Uiso 1 1 calc R U . . .
H7B_4 H 0.459332 0.678792 0.699333 0.066 Uiso 1 1 calc R U . . .
H7C_4 H 0.335439 0.610734 0.725365 0.066 Uiso 1 1 calc R U . . .
C8_4 C 0.4446(3) 0.6383(2) 0.44593(14) 0.0368(6) Uani 1 1 d . . . . .
H8A_4 H 0.441210 0.588157 0.411237 0.055 Uiso 1 1 calc R U . . .
H8B_4 H 0.547765 0.655916 0.460014 0.055 Uiso 1 1 calc R U . . .
H8C_4 H 0.390138 0.695234 0.427707 0.055 Uiso 1 1 calc R U . . .
C9_4 C 0.1070(3) 0.4003(2) 0.54143(18) 0.0465(8) Uani 1 1 d . . . . .
H9A_4 H 0.165112 0.340761 0.541637 0.070 Uiso 1 1 calc R U . . .
H9B_4 H 0.045054 0.406475 0.498291 0.070 Uiso 1 1 calc R U . . .
H9C_4 H 0.043872 0.398323 0.578027 0.070 Uiso 1 1 calc R U . . .
C1_5 C 0.3435(3) 0.87579(19) 0.54290(13) 0.0287(6) Uani 1 1 d . . . . .
C2_5 C 0.3318(3) 0.9748(2) 0.55284(14) 0.0349(6) Uani 1 1 d . . . . .
H2_5 H 0.416383 1.010262 0.571001 0.042 Uiso 1 1 calc R U . . .
C3_5 C 0.1984(3) 1.0224(2) 0.53664(14) 0.0355(6) Uani 1 1 d . . . . .
H3_5 H 0.193133 1.089698 0.544885 0.043 Uiso 1 1 calc R U . . .
C4_5 C 0.0723(3) 0.97416(18) 0.50865(12) 0.0256(5) Uani 1 1 d . . . . .
C5_5 C 0.0872(3) 0.87621(19) 0.49716(13) 0.0297(6) Uani 1 1 d . . . . .
H5_5 H 0.003419 0.841431 0.477277 0.036 Uiso 1 1 calc R U . . .
C6_5 C 0.2186(3) 0.82687(19) 0.51337(14) 0.0324(6) Uani 1 1 d . . . . .
H6_5 H 0.223806 0.759725 0.504423 0.039 Uiso 1 1 calc R U . . .

loop_
_atom_site_aniso_label
_atom_site_aniso_U_11
_atom_site_aniso_U_22
_atom_site_aniso_U_33
_atom_site_aniso_U_23
_atom_site_aniso_U_13
_atom_site_aniso_U_12
C1_1 0.0260(13) 0.0440(16) 0.0324(14) -0.0081(12) 0.0045(11) 0.0070(12)
C2_1 0.0374(15) 0.0521(19) 0.0261(13) -0.0050(12) 0.0055(11) 0.0126(13)
C3_1 0.0326(15) 0.068(2) 0.0348(15) -0.0134(15) -0.0010(12) 0.0185(15)
C4_1 0.0311(15) 0.061(2) 0.0441(17) -0.0188(16) 0.0090(13) -0.0012(14)
C5_1 0.0349(15) 0.0392(16) 0.0404(16) -0.0079(13) 0.0099(12) 0.0032(12)
C6_1 0.0265(14) 0.0452(17) 0.0497(18) -0.0111(14) 0.0074(12) 0.0094(12)
C7_1 0.064(2) 0.061(2) 0.0364(16) 0.0031(16) 0.0144(15) 0.0136(18)
C8_1 0.052(2) 0.107(3) 0.0468(19) -0.018(2) -0.0071(16) 0.041(2)
C9_1 0.0343(17) 0.082(3) 0.085(3) -0.035(2) 0.0214(17) -0.0141(18)
C10_1 0.060(2) 0.0380(18) 0.0540(19) -0.0056(15) 0.0159(16) -0.0041(15)
C1_2 0.0274(13) 0.0313(14) 0.0284(13) -0.0004(11) 0.0040(10) 0.0109(11)
C2_2 0.0297(14) 0.0366(15) 0.0338(14) 0.0016(12) 0.0066(11) 0.0097(11)
C3_2 0.0321(14) 0.0448(17) 0.0334(15) 0.0005(13) 0.0043(12) 0.0179(12)
C4_2 0.0243(13) 0.0493(17) 0.0354(14) -0.0015(13) 0.0086(11) 0.0118(12)
C5_2 0.0313(13) 0.0388(15) 0.0290(13) 0.0020(12) 0.0077(11) 0.0094(12)
Fe1_3 0.02159(19) 0.0400(2) 0.0301(2) -0.00103(17) 0.00485(14) 0.00960(16)
N1_3 0.0227(11) 0.0307(12) 0.0418(13) 0.0011(10) -0.0007(9) 0.0060(9)
B1_3 0.0279(14) 0.0352(16) 0.0258(14) -0.0007(13) 0.0069(11) 0.0068(13)
C1_4 0.0221(12) 0.0282(13) 0.0343(14) 0.0040(11) 0.0057(10) 0.0125(10)
C2_4 0.0226(12) 0.0305(14) 0.0333(14) 0.0034(11) 0.0024(10) 0.0119(10)
C3_4 0.0264(13) 0.0372(15) 0.0346(14) -0.0021(12) -0.0004(11) 0.0124(11)
C4_4 0.0225(13) 0.0325(15) 0.0486(17) 0.0037(13) 0.0025(12) 0.0109(11)
C5_4 0.0258(13) 0.0355(15) 0.0409(16) 0.0070(12) 0.0125(11) 0.0113(11)
C6_4 0.0269(13) 0.0331(14) 0.0351(14) 0.0029(11) 0.0069(11) 0.0118(11)
C7_4 0.0519(18) 0.0437(18) 0.0391(16) -0.0003(14) 0.0183(14) 0.0061(14)
C8_4 0.0393(16) 0.0405(16) 0.0313(14) 0.0022(12) 0.0068(12) 0.0087(13)
C9_4 0.0350(16) 0.0418(18) 0.062(2) 0.0052(15) 0.0024(14) 0.0004(13)
C1_5 0.0268(13) 0.0295(14) 0.0297(13) 0.0045(11) 0.0032(10) 0.0091(11)
C2_5 0.0303(14) 0.0300(14) 0.0415(16) -0.0013(12) -0.0097(12) 0.0050(11)
C3_5 0.0390(15) 0.0269(14) 0.0381(15) -0.0022(12) -0.0060(12) 0.0112(12)
C4_5 0.0262(13) 0.0268(13) 0.0237(12) 0.0000(10) 0.0026(10) 0.0071(10)
C5_5 0.0234(12) 0.0294(14) 0.0365(14) 0.0015(11) 0.0040(11) 0.0048(10)
C6_5 0.0285(13) 0.0263(13) 0.0429(15) 0.0003(12) 0.0068(11) 0.0075(11)

loop_
_atom_type_symbol
_atom_type_description
_atom_type_scat_dispersion_real
_atom_type_scat_dispersion_imag
_atom_type_scat_source
C C 0.0033 0.0016 'International Tables Vol C Tables 4.2.6.8 and 6.1.1.4'
H H 0.0000 0.0000 'International Tables Vol C Tables 4.2.6.8 and 6.1.1.4'
B B 0.0013 0.0007 'International Tables Vol C Tables 4.2.6.8 and 6.1.1.4'
N N 0.0061 0.0033 'International Tables Vol C Tables 4.2.6.8 and 6.1.1.4'
Fe Fe 0.3463 0.8444 'International Tables Vol C Tables 4.2.6.8 and 6.1.1.4'

loop_
_exptl_crystal_face_index_h
_exptl_crystal_face_index_k
_exptl_crystal_face_index_l
_exptl_crystal_face_perp_dist
-3.00 -3.00 -2.00 0.0620
-3.00 -2.00 3.00 0.0650
-2.00 -1.00 1.00 0.0670
-2.00 -3.00 0.00 0.0840
-2.00 -3.00 3.00 0.0760
-1.00 1.00 2.00 0.1170
-1.00 3.00 2.00 0.1500
-1.00 0.00 2.00 0.0880
-1.00 -1.00 3.00 0.0850
-1.00 1.00 -3.00 0.1020
0.00 -2.00 -1.00 0.1270
0.00 2.00 1.00 0.1540
0.00 -2.00 1.00 0.1270
0.00 -1.00 2.00 0.1040
0.00 -2.00 3.00 0.1050
0.00 2.00 -3.00 0.1170
1.00 -1.00 -2.00 0.1240
1.00 1.00 -3.00 0.1250
2.00 -1.00 -1.00 0.1280
2.00 1.00 0.00 0.1140
2.00 2.00 -3.00 0.0870
2.00 -2.00 3.00 0.1210
3.00 -1.00 3.00 0.1350
3.00 3.00 -1.00 0.1210

loop_
_geom_angle_atom_site_label_1
_geom_angle_atom_site_label_2
_geom_angle_atom_site_label_3
_geom_angle
_geom_angle_site_symmetry_1
_geom_angle_site_symmetry_3
_geom_angle_publ_flag
C2_1 C1_1 C5_1 108.7(2) . . ?
C2_1 C1_1 C6_1 125.7(3) . . ?
C5_1 C1_1 C6_1 125.2(3) . . ?
C2_1 C1_1 Fe1_3 69.19(15) . . ?
C5_1 C1_1 Fe1_3 69.05(15) . . ?
C6_1 C1_1 Fe1_3 133.3(2) . . ?
C1_1 C2_1 C3_1 107.4(3) . . ?
C1_1 C2_1 C7_1 126.7(3) . . ?
C3_1 C2_1 C7_1 125.8(3) . . ?
C1_1 C2_1 Fe1_3 70.55(15) . . ?
C3_1 C2_1 Fe1_3 68.81(16) . . ?
C7_1 C2_1 Fe1_3 127.4(2) . . ?
C4_1 C3_1 C2_1 108.0(3) . . ?
C4_1 C3_1 C8_1 126.2(3) . . ?
C2_1 C3_1 C8_1 125.8(3) . . ?
C4_1 C3_1 Fe1_3 69.57(17) . . ?
C2_1 C3_1 Fe1_3 69.82(16) . . ?
C8_1 C3_1 Fe1_3 127.4(2) . . ?
C3_1 C4_1 C5_1 108.3(3) . . ?
C3_1 C4_1 C9_1 126.7(3) . . ?
C5_1 C4_1 C9_1 125.0(3) . . ?
C3_1 C4_1 Fe1_3 69.74(18) . . ?
C5_1 C4_1 Fe1_3 70.08(17) . . ?
C9_1 C4_1 Fe1_3 127.0(2) . . ?
C1_1 C5_1 C4_1 107.5(3) . . ?
C1_1 C5_1 C10_1 126.3(3) . . ?
C4_1 C5_1 C10_1 126.2(3) . . ?
C1_1 C5_1 Fe1_3 70.37(16) . . ?
C4_1 C5_1 Fe1_3 68.88(17) . . ?
C10_1 C5_1 Fe1_3 127.4(2) . . ?
C1_1 C6_1 H6A_1 109.5 . . ?
C1_1 C6_1 H6B_1 109.5 . . ?
H6A_1 C6_1 H6B_1 109.5 . . ?
C1_1 C6_1 H6C_1 109.5 . . ?
H6A_1 C6_1 H6C_1 109.5 . . ?
H6B_1 C6_1 H6C_1 109.5 . . ?
C2_1 C7_1 H7A_1 109.5 . . ?
C2_1 C7_1 H7B_1 109.5 . . ?
H7A_1 C7_1 H7B_1 109.5 . . ?
C2_1 C7_1 H7C_1 109.5 . . ?
H7A_1 C7_1 H7C_1 109.5 . . ?
H7B_1 C7_1 H7C_1 109.5 . . ?
C3_1 C8_1 H8A_1 109.5 . . ?
C3_1 C8_1 H8B_1 109.5 . . ?
H8A_1 C8_1 H8B_1 109.5 . . ?
C3_1 C8_1 H8C_1 109.5 . . ?
H8A_1 C8_1 H8C_1 109.5 . . ?
H8B_1 C8_1 H8C_1 109.5 . . ?
C4_1 C9_1 H9A_1 109.5 . . ?
C4_1 C9_1 H9B_1 109.5 . . ?
H9A_1 C9_1 H9B_1 109.5 . . ?
C4_1 C9_1 H9C_1 109.5 . . ?
H9A_1 C9_1 H9C_1 109.5 . . ?
H9B_1 C9_1 H9C_1 109.5 . . ?
C5_1 C10_1 H10A_1 109.5 . . ?
C5_1 C10_1 H10B_1 109.5 . . ?
H10A_1 C10_1 H10B_1 109.5 . . ?
C5_1 C10_1 H10C_1 109.5 . . ?
H10A_1 C10_1 H10C_1 109.5 . . ?
H10B_1 C10_1 H10C_1 109.5 . . ?
C5_2 C1_2 C2_2 105.9(2) . . ?
C5_2 C1_2 B1_3 125.8(2) . . ?
C2_2 C1_2 B1_3 128.2(2) . . ?
C5_2 C1_2 Fe1_3 67.64(15) . . ?
C2_2 C1_2 Fe1_3 69.24(15) . . ?
B1_3 C1_2 Fe1_3 129.58(18) . . ?
C3_2 C2_2 C1_2 109.2(2) . . ?
C3_2 C2_2 Fe1_3 69.43(17) . . ?
C1_2 C2_2 Fe1_3 70.23(16) . . ?
C3_2 C2_2 H2_2 125.4 . . ?
C1_2 C2_2 H2_2 125.4 . . ?
Fe1_3 C2_2 H2_2 126.5 . . ?
C2_2 C3_2 C4_2 108.2(2) . . ?
C2_2 C3_2 Fe1_3 70.59(16) . . ?
C4_2 C3_2 Fe1_3 69.01(16) . . ?
C2_2 C3_2 H3_2 125.9 . . ?
C4_2 C3_2 H3_2 125.9 . . ?
Fe1_3 C3_2 H3_2 126.1 . . ?
C3_2 C4_2 C5_2 107.5(2) . . ?
C3_2 C4_2 Fe1_3 70.34(15) . . ?
C5_2 C4_2 Fe1_3 69.18(14) . . ?
C3_2 C4_2 H4_2 126.3 . . ?
C5_2 C4_2 H4_2 126.3 . . ?
Fe1_3 C4_2 H4_2 125.8 . . ?
C4_2 C5_2 C1_2 109.2(2) . . ?
C4_2 C5_2 Fe1_3 69.77(15) . . ?
C1_2 C5_2 Fe1_3 71.68(15) . . ?
C4_2 C5_2 H5_2 125.4 . . ?
C1_2 C5_2 H5_2 125.4 . . ?
Fe1_3 C5_2 H5_2 124.7 . . ?
C5_2 Fe1_3 C4_1 116.64(13) . . ?
C5_2 Fe1_3 C4_2 41.05(10) . . ?
C4_1 Fe1_3 C4_2 102.47(12) . . ?
C5_2 Fe1_3 C3_1 150.06(12) . . ?
C4_1 Fe1_3 C3_1 40.68(14) . . ?
C4_2 Fe1_3 C3_1 114.67(11) . . ?
C5_2 Fe1_3 C2_1 167.04(11) . . ?
C4_1 Fe1_3 C2_1 68.99(13) . . ?
C4_2 Fe1_3 C2_1 151.58(11) . . ?
C3_1 Fe1_3 C2_1 41.37(12) . . ?
C5_2 Fe1_3 C5_1 107.30(12) . . ?
C4_1 Fe1_3 C5_1 41.05(12) . . ?
C4_2 Fe1_3 C5_1 123.36(12) . . ?
C3_1 Fe1_3 C5_1 68.78(13) . . ?
C2_1 Fe1_3 C5_1 68.65(12) . . ?
C5_2 Fe1_3 C3_2 68.41(11) . . ?
C4_1 Fe1_3 C3_2 121.94(12) . . ?
C4_2 Fe1_3 C3_2 40.65(12) . . ?
C3_1 Fe1_3 C3_2 104.70(12) . . ?
C2_1 Fe1_3 C3_2 119.69(12) . . ?
C5_1 Fe1_3 C3_2 160.03(12) . . ?
C5_2 Fe1_3 C2_2 67.93(11) . . ?
C4_1 Fe1_3 C2_2 160.53(12) . . ?
C4_2 Fe1_3 C2_2 67.90(11) . . ?
C3_1 Fe1_3 C2_2 126.30(13) . . ?
C2_1 Fe1_3 C2_2 110.98(12) . . ?
C5_1 Fe1_3 C2_2 158.29(11) . . ?
C3_2 Fe1_3 C2_2 39.99(11) . . ?
C5_2 Fe1_3 C1_1 128.92(11) . . ?
C4_1 Fe1_3 C1_1 68.41(11) . . ?
C4_2 Fe1_3 C1_1 163.03(12) . . ?
C3_1 Fe1_3 C1_1 68.36(11) . . ?
C2_1 Fe1_3 C1_1 40.26(11) . . ?
C5_1 Fe1_3 C1_1 40.58(11) . . ?
C3_2 Fe1_3 C1_1 156.31(12) . . ?
C2_2 Fe1_3 C1_1 125.01(11) . . ?
C5_2 Fe1_3 C1_2 40.68(11) . . ?
C4_1 Fe1_3 C1_2 153.67(13) . . ?
C4_2 Fe1_3 C1_2 68.78(10) . . ?
C3_1 Fe1_3 C1_2 165.64(13) . . ?
C2_1 Fe1_3 C1_2 130.11(11) . . ?
C5_1 Fe1_3 C1_2 122.03(11) . . ?
C3_2 Fe1_3 C1_2 68.28(10) . . ?
C2_2 Fe1_3 C1_2 40.53(10) . . ?
C1_1 Fe1_3 C1_2 112.74(10) . . ?
C1_5 N1_3 B1_3 132.6(2) . . ?
C1_5 N1_3 H1_3 113.7 . . ?
B1_3 N1_3 H1_3 113.7 . . ?
N1_3 B1_3 C1_2 115.7(2) . . ?
N1_3 B1_3 C1_4 124.1(2) . . ?
C1_2 B1_3 C1_4 120.2(2) . . ?
C2_4 C1_4 C6_4 118.0(2) . . ?
C2_4 C1_4 B1_3 120.9(2) . . ?
C6_4 C1_4 B1_3 121.1(2) . . ?
C3_4 C2_4 C1_4 120.3(2) . . ?
C3_4 C2_4 C8_4 119.5(2) . . ?
C1_4 C2_4 C8_4 120.2(2) . . ?
C2_4 C3_4 C4_4 121.7(3) . . ?
C2_4 C3_4 H3_4 119.2 . . ?
C4_4 C3_4 H3_4 119.2 . . ?
C5_4 C4_4 C3_4 118.0(3) . . ?
C5_4 C4_4 C9_4 121.1(3) . . ?
C3_4 C4_4 C9_4 120.9(3) . . ?
C4_4 C5_4 C6_4 121.7(3) . . ?
C4_4 C5_4 H5_4 119.1 . . ?
C6_4 C5_4 H5_4 119.1 . . ?
C5_4 C6_4 C1_4 120.3(3) . . ?
C5_4 C6_4 C7_4 119.6(3) . . ?
C1_4 C6_4 C7_4 120.0(3) . . ?
C6_4 C7_4 H7A_4 109.5 . . ?
C6_4 C7_4 H7B_4 109.5 . . ?
H7A_4 C7_4 H7B_4 109.5 . . ?
C6_4 C7_4 H7C_4 109.5 . . ?
H7A_4 C7_4 H7C_4 109.5 . . ?
H7B_4 C7_4 H7C_4 109.5 . . ?
C2_4 C8_4 H8A_4 109.5 . . ?
C2_4 C8_4 H8B_4 109.5 . . ?
H8A_4 C8_4 H8B_4 109.5 . . ?
C2_4 C8_4 H8C_4 109.5 . . ?
H8A_4 C8_4 H8C_4 109.5 . . ?
H8B_4 C8_4 H8C_4 109.5 . . ?
C4_4 C9_4 H9A_4 109.5 . . ?
C4_4 C9_4 H9B_4 109.5 . . ?
H9A_4 C9_4 H9B_4 109.5 . . ?
C4_4 C9_4 H9C_4 109.5 . . ?
H9A_4 C9_4 H9C_4 109.5 . . ?
H9B_4 C9_4 H9C_4 109.5 . . ?
C2_5 C1_5 C6_5 117.9(2) . . ?
C2_5 C1_5 N1_3 119.1(2) . . ?
C6_5 C1_5 N1_3 123.0(2) . . ?
C3_5 C2_5 C1_5 120.9(3) . . ?
C3_5 C2_5 H2_5 119.5 . . ?
C1_5 C2_5 H2_5 119.5 . . ?
C2_5 C3_5 C4_5 121.8(3) . . ?
C2_5 C3_5 H3_5 119.1 . . ?
C4_5 C3_5 H3_5 119.1 . . ?
C5_5 C4_5 C3_5 116.5(2) . . ?
C5_5 C4_5 C4_5 121.8(3) . 3_576 ?
C3_5 C4_5 C4_5 121.7(3) . 3_576 ?
C6_5 C5_5 C4_5 122.9(3) . . ?
C6_5 C5_5 H5_5 118.6 . . ?
C4_5 C5_5 H5_5 118.6 . . ?
C5_5 C6_5 C1_5 120.0(2) . . ?
C5_5 C6_5 H6_5 120.0 . . ?
C1_5 C6_5 H6_5 120.0 . . ?

loop_
_geom_bond_atom_site_label_1
_geom_bond_atom_site_label_2
_geom_bond_distance
_geom_bond_site_symmetry_2
_geom_bond_publ_flag
C1_1 C2_1 1.420(4) . ?
C1_1 C5_1 1.431(4) . ?
C1_1 C6_1 1.508(4) . ?
C1_1 Fe1_3 2.071(3) . ?
C2_1 C3_1 1.446(4) . ?
C2_1 C7_1 1.500(5) . ?
C2_1 Fe1_3 2.054(3) . ?
C3_1 C4_1 1.417(5) . ?
C3_1 C8_1 1.500(4) . ?
C3_1 Fe1_3 2.040(3) . ?
C4_1 C5_1 1.435(4) . ?
C4_1 C9_1 1.517(4) . ?
C4_1 Fe1_3 2.038(3) . ?
C5_1 C10_1 1.501(4) . ?
C5_1 Fe1_3 2.054(3) . ?
C6_1 H6A_1 0.9800 . ?
C6_1 H6B_1 0.9800 . ?
C6_1 H6C_1 0.9800 . ?
C7_1 H7A_1 0.9800 . ?
C7_1 H7B_1 0.9800 . ?
C7_1 H7C_1 0.9800 . ?
C8_1 H8A_1 0.9800 . ?
C8_1 H8B_1 0.9800 . ?
C8_1 H8C_1 0.9800 . ?
C9_1 H9A_1 0.9800 . ?
C9_1 H9B_1 0.9800 . ?
C9_1 H9C_1 0.9800 . ?
C10_1 H10A_1 0.9800 . ?
C10_1 H10B_1 0.9800 . ?
C10_1 H10C_1 0.9800 . ?
C1_2 C5_2 1.431(4) . ?
C1_2 C2_2 1.439(4) . ?
C1_2 B1_3 1.567(4) . ?
C1_2 Fe1_3 2.084(3) . ?
C2_2 C3_2 1.411(4) . ?
C2_2 Fe1_3 2.071(3) . ?
C2_2 H2_2 0.9500 . ?
C3_2 C4_2 1.422(4) . ?
C3_2 Fe1_3 2.056(3) . ?
C3_2 H3_2 0.9500 . ?
C4_2 C5_2 1.427(4) . ?
C4_2 Fe1_3 2.038(3) . ?
C4_2 H4_2 0.9500 . ?
C5_2 Fe1_3 2.031(3) . ?
C5_2 H5_2 0.9500 . ?
N1_3 C1_5 1.414(3) . ?
N1_3 B1_3 1.415(4) . ?
N1_3 H1_3 0.8800 . ?
B1_3 C1_4 1.578(4) . ?
C1_4 C2_4 1.405(4) . ?
C1_4 C6_4 1.410(4) . ?
C2_4 C3_4 1.385(4) . ?
C2_4 C8_4 1.510(4) . ?
C3_4 C4_4 1.397(4) . ?
C3_4 H3_4 0.9500 . ?
C4_4 C5_4 1.381(4) . ?
C4_4 C9_4 1.508(4) . ?
C5_4 C6_4 1.389(4) . ?
C5_4 H5_4 0.9500 . ?
C6_4 C7_4 1.506(4) . ?
C7_4 H7A_4 0.9800 . ?
C7_4 H7B_4 0.9800 . ?
C7_4 H7C_4 0.9800 . ?
C8_4 H8A_4 0.9800 . ?
C8_4 H8B_4 0.9800 . ?
C8_4 H8C_4 0.9800 . ?
C9_4 H9A_4 0.9800 . ?
C9_4 H9B_4 0.9800 . ?
C9_4 H9C_4 0.9800 . ?
C1_5 C2_5 1.392(4) . ?
C1_5 C6_5 1.396(4) . ?
C2_5 C3_5 1.386(4) . ?
C2_5 H2_5 0.9500 . ?
C3_5 C4_5 1.389(4) . ?
C3_5 H3_5 0.9500 . ?
C4_5 C5_5 1.386(4) . ?
C4_5 C4_5 1.503(5) 3_576 ?
C5_5 C6_5 1.383(3) . ?
C5_5 H5_5 0.9500 . ?
C6_5 H6_5 0.9500 . ?

loop_
_geom_torsion_atom_site_label_1
_geom_torsion_atom_site_label_2
_geom_torsion_atom_site_label_3
_geom_torsion_atom_site_label_4
_geom_torsion
_geom_torsion_site_symmetry_1
_geom_torsion_site_symmetry_2
_geom_torsion_site_symmetry_3
_geom_torsion_site_symmetry_4
_geom_torsion_publ_flag
C5_1 C1_1 C2_1 C3_1 1.3(3) . . . . ?
C6_1 C1_1 C2_1 C3_1 -171.8(3) . . . . ?
Fe1_3 C1_1 C2_1 C3_1 59.16(19) . . . . ?
C5_1 C1_1 C2_1 C7_1 179.5(3) . . . . ?
C6_1 C1_1 C2_1 C7_1 6.3(5) . . . . ?
Fe1_3 C1_1 C2_1 C7_1 -122.7(3) . . . . ?
C5_1 C1_1 C2_1 Fe1_3 -57.8(2) . . . . ?
C6_1 C1_1 C2_1 Fe1_3 129.0(3) . . . . ?
C1_1 C2_1 C3_1 C4_1 -1.0(3) . . . . ?
C7_1 C2_1 C3_1 C4_1 -179.1(3) . . . . ?
Fe1_3 C2_1 C3_1 C4_1 59.3(2) . . . . ?
C1_1 C2_1 C3_1 C8_1 177.5(3) . . . . ?
C7_1 C2_1 C3_1 C8_1 -0.6(5) . . . . ?
Fe1_3 C2_1 C3_1 C8_1 -122.2(3) . . . . ?
C1_1 C2_1 C3_1 Fe1_3 -60.26(19) . . . . ?
C7_1 C2_1 C3_1 Fe1_3 121.6(3) . . . . ?
C2_1 C3_1 C4_1 C5_1 0.2(3) . . . . ?
C8_1 C3_1 C4_1 C5_1 -178.2(3) . . . . ?
Fe1_3 C3_1 C4_1 C5_1 59.7(2) . . . . ?
C2_1 C3_1 C4_1 C9_1 178.8(3) . . . . ?
C8_1 C3_1 C4_1 C9_1 0.4(5) . . . . ?
Fe1_3 C3_1 C4_1 C9_1 -121.7(3) . . . . ?
C2_1 C3_1 C4_1 Fe1_3 -59.4(2) . . . . ?
C8_1 C3_1 C4_1 Fe1_3 122.1(3) . . . . ?
C2_1 C1_1 C5_1 C4_1 -1.2(3) . . . . ?
C6_1 C1_1 C5_1 C4_1 172.0(3) . . . . ?
Fe1_3 C1_1 C5_1 C4_1 -59.1(2) . . . . ?
C2_1 C1_1 C5_1 C10_1 -179.5(3) . . . . ?
C6_1 C1_1 C5_1 C10_1 -6.3(5) . . . . ?
Fe1_3 C1_1 C5_1 C10_1 122.6(3) . . . . ?
C2_1 C1_1 C5_1 Fe1_3 57.90(19) . . . . ?
C6_1 C1_1 C5_1 Fe1_3 -128.9(3) . . . . ?
C3_1 C4_1 C5_1 C1_1 0.6(3) . . . . ?
C9_1 C4_1 C5_1 C1_1 -178.1(3) . . . . ?
Fe1_3 C4_1 C5_1 C1_1 60.1(2) . . . . ?
C3_1 C4_1 C5_1 C10_1 178.9(3) . . . . ?
C9_1 C4_1 C5_1 C10_1 0.2(5) . . . . ?
Fe1_3 C4_1 C5_1 C10_1 -121.7(3) . . . . ?
C3_1 C4_1 C5_1 Fe1_3 -59.5(2) . . . . ?
C9_1 C4_1 C5_1 Fe1_3 121.9(3) . . . . ?
C5_2 C1_2 C2_2 C3_2 -0.7(3) . . . . ?
B1_3 C1_2 C2_2 C3_2 176.7(3) . . . . ?
Fe1_3 C1_2 C2_2 C3_2 -58.62(19) . . . . ?
C5_2 C1_2 C2_2 Fe1_3 57.89(18) . . . . ?
B1_3 C1_2 C2_2 Fe1_3 -124.7(3) . . . . ?
C1_2 C2_2 C3_2 C4_2 0.2(3) . . . . ?
Fe1_3 C2_2 C3_2 C4_2 -59.0(2) . . . . ?
C1_2 C2_2 C3_2 Fe1_3 59.11(19) . . . . ?
C2_2 C3_2 C4_2 C5_2 0.5(3) . . . . ?
Fe1_3 C3_2 C4_2 C5_2 -59.45(19) . . . . ?
C2_2 C3_2 C4_2 Fe1_3 59.94(19) . . . . ?
C3_2 C4_2 C5_2 C1_2 -1.0(3) . . . . ?
Fe1_3 C4_2 C5_2 C1_2 -61.14(19) . . . . ?
C3_2 C4_2 C5_2 Fe1_3 60.18(19) . . . . ?
C2_2 C1_2 C5_2 C4_2 1.0(3) . . . . ?
B1_3 C1_2 C5_2 C4_2 -176.5(2) . . . . ?
Fe1_3 C1_2 C5_2 C4_2 59.96(19) . . . . ?
C2_2 C1_2 C5_2 Fe1_3 -58.92(18) . . . . ?
B1_3 C1_2 C5_2 Fe1_3 123.6(3) . . . . ?
C1_5 N1_3 B1_3 C1_2 -174.3(3) . . . . ?
C1_5 N1_3 B1_3 C1_4 7.9(5) . . . . ?
C5_2 C1_2 B1_3 N1_3 -33.8(4) . . . . ?
C2_2 C1_2 B1_3 N1_3 149.3(3) . . . . ?
Fe1_3 C1_2 B1_3 N1_3 55.5(3) . . . . ?
C5_2 C1_2 B1_3 C1_4 144.1(3) . . . . ?
C2_2 C1_2 B1_3 C1_4 -32.9(4) . . . . ?
Fe1_3 C1_2 B1_3 C1_4 -126.6(2) . . . . ?
N1_3 B1_3 C1_4 C2_4 83.1(3) . . . . ?
C1_2 B1_3 C1_4 C2_4 -94.6(3) . . . . ?
N1_3 B1_3 C1_4 C6_4 -99.1(3) . . . . ?
C1_2 B1_3 C1_4 C6_4 83.2(3) . . . . ?
C6_4 C1_4 C2_4 C3_4 -0.1(3) . . . . ?
B1_3 C1_4 C2_4 C3_4 177.8(2) . . . . ?
C6_4 C1_4 C2_4 C8_4 178.8(2) . . . . ?
B1_3 C1_4 C2_4 C8_4 -3.3(4) . . . . ?
C1_4 C2_4 C3_4 C4_4 -0.1(4) . . . . ?
C8_4 C2_4 C3_4 C4_4 -179.1(2) . . . . ?
C2_4 C3_4 C4_4 C5_4 0.3(4) . . . . ?
C2_4 C3_4 C4_4 C9_4 -179.9(2) . . . . ?
C3_4 C4_4 C5_4 C6_4 -0.1(4) . . . . ?
C9_4 C4_4 C5_4 C6_4 -180.0(2) . . . . ?
C4_4 C5_4 C6_4 C1_4 -0.1(4) . . . . ?
C4_4 C5_4 C6_4 C7_4 177.7(2) . . . . ?
C2_4 C1_4 C6_4 C5_4 0.3(4) . . . . ?
B1_3 C1_4 C6_4 C5_4 -177.6(2) . . . . ?
C2_4 C1_4 C6_4 C7_4 -177.6(2) . . . . ?
B1_3 C1_4 C6_4 C7_4 4.5(4) . . . . ?
B1_3 N1_3 C1_5 C2_5 157.8(3) . . . . ?
B1_3 N1_3 C1_5 C6_5 -21.6(4) . . . . ?
C6_5 C1_5 C2_5 C3_5 2.8(4) . . . . ?
N1_3 C1_5 C2_5 C3_5 -176.7(3) . . . . ?
C1_5 C2_5 C3_5 C4_5 -1.4(5) . . . . ?
C2_5 C3_5 C4_5 C5_5 -0.6(4) . . . . ?
C2_5 C3_5 C4_5 C4_5 179.8(3) . . . 3_576 ?
C3_5 C4_5 C5_5 C6_5 1.2(4) . . . . ?
C4_5 C4_5 C5_5 C6_5 -179.2(3) 3_576 . . . ?
C4_5 C5_5 C6_5 C1_5 0.3(4) . . . . ?
C2_5 C1_5 C6_5 C5_5 -2.2(4) . . . . ?
N1_3 C1_5 C6_5 C5_5 177.2(2) . . . . ?
